data_7042054
loop_
_publ_author_name
'Bolotaulo, Duer'
'Metta-Maga\~na, Alejandro'
'Fortier, Skye'

_publ_section_title
;
 F-element metalated dipyrrins: synthesis and characterization of a family
 of uranyl bis(dipyrrinate) complexes.
;
_journal_issue 10
_journal_name_full 'Dalton transactions (Cambridge, England : 2003)'
_journal_page_first 3284
_journal_page_last 3294
_journal_paper_doi 10.1039/c7dt00150a
_journal_volume 46
_journal_year 2017
_chemical_formula_moiety 'C43 H44 N6 O2 U, C4 O, C3'
_chemical_formula_sum 'C56 H73 N6 O3 U'
_chemical_formula_weight 1116.23
_chemical_name_systematic
;
 ?
;
_space_group_crystal_system monoclinic
_space_group_IT_number 14
_space_group_name_Hall '-P 2ybc'
_space_group_name_H-M_alt 'P 1 21/c 1'
_symmetry_space_group_name_Hall '-P 2ybc'
_symmetry_space_group_name_H-M 'P 1 21/c 1'
_atom_sites_solution_hydrogens geom
_atom_sites_solution_primary iterative
_audit_creation_date 2016-10-13
_audit_creation_method
;
Olex2 1.2
(compiled 2016.02.19 svn.r3266 for OlexSys, GUI svn.r5227)
;
_audit_update_record
;
2017-01-09 deposited with the CCDC.
2017-02-10 downloaded from the CCDC.
;
_cell_angle_alpha 90
_cell_angle_beta 102.9630(10)
_cell_angle_gamma 90
_cell_formula_units_Z 4
_cell_length_a 9.3522(6)
_cell_length_b 26.9204(16)
_cell_length_c 18.8537(11)
_cell_measurement_reflns_used 9985
_cell_measurement_temperature 100(2)
_cell_measurement_theta_max 29.546
_cell_measurement_theta_min 2.217
_cell_volume 4625.7(5)
_computing_cell_refinement 'SAINT v7.68A (Bruker, 2009)'
_computing_data_reduction 'SAINT v7.68A (Bruker, 2009)'
_computing_molecular_graphics 'Olex2 (Dolomanov et al., 2009)'
_computing_publication_material 'Olex2 (Dolomanov et al., 2009)'
_computing_structure_refinement 'ShelXL (Sheldrick, 2015)'
_computing_structure_solution
;
Superflip (Palatinus & Chapuis, 2007;Palatinus & van der Lee, 2008;
Palatinus et al., 2012)
;
_diffrn_ambient_temperature 100(1)
_diffrn_measured_fraction_theta_full 0.999
_diffrn_measured_fraction_theta_max 0.928
_diffrn_measurement_device_type 'Bruker APEX-II CCD'
_diffrn_measurement_method '\f and \w scans'
_diffrn_radiation_monochromator graphite
_diffrn_radiation_type MoK\a
_diffrn_radiation_wavelength 0.71073
_diffrn_reflns_av_R_equivalents 0.0323
_diffrn_reflns_av_unetI/netI 0.0350
_diffrn_reflns_Laue_measured_fraction_full 0.999
_diffrn_reflns_Laue_measured_fraction_max 0.928
_diffrn_reflns_limit_h_max 10
_diffrn_reflns_limit_h_min -12
_diffrn_reflns_limit_k_max 37
_diffrn_reflns_limit_k_min -38
_diffrn_reflns_limit_l_max 25
_diffrn_reflns_limit_l_min -26
_diffrn_reflns_number 56102
_diffrn_reflns_point_group_measured_fraction_full 0.999
_diffrn_reflns_point_group_measured_fraction_max 0.928
_diffrn_reflns_theta_full 26.000
_diffrn_reflns_theta_max 30.478
_diffrn_reflns_theta_min 1.513
_diffrn_standards_number 0
_exptl_absorpt_coefficient_mu 3.563
_exptl_absorpt_correction_T_max 0.7461
_exptl_absorpt_correction_T_min 0.4320
_exptl_absorpt_correction_type multi-scan
_exptl_absorpt_process_details
;
SADABS-2008/1 (Bruker,2008) was used for absorption correction.
wR2(int) was 0.1220 before and 0.0397 after correction.
The Ratio of minimum to maximum transmission is 0.5790.
The \l/2 correction factor is 0.0015.
;
_exptl_crystal_colour 'dark red'
_exptl_crystal_density_diffrn 1.603
_exptl_crystal_description plate
_exptl_crystal_F_000 2268
_exptl_crystal_size_max 0.96
_exptl_crystal_size_mid 0.63
_exptl_crystal_size_min 0.19
_refine_diff_density_max 2.650
_refine_diff_density_min -5.477
_refine_diff_density_rms 0.142
_refine_ls_extinction_method none
_refine_ls_goodness_of_fit_ref 1.258
_refine_ls_hydrogen_treatment constr
_refine_ls_matrix_type full
_refine_ls_number_parameters 509
_refine_ls_number_reflns 13066
_refine_ls_number_restraints 0
_refine_ls_restrained_S_all 1.258
_refine_ls_R_factor_all 0.0679
_refine_ls_R_factor_gt 0.0538
_refine_ls_shift/su_max 0.001
_refine_ls_shift/su_mean 0.000
_refine_ls_structure_factor_coef Fsqd
_refine_ls_weighting_details 'w=1/[\s^2^(Fo^2^)+(0.0083P)^2^+32.4491P] where P=(Fo^2^+2Fc^2^)/3'
_refine_ls_weighting_scheme calc
_refine_ls_wR_factor_gt 0.1081
_refine_ls_wR_factor_ref 0.1118
_reflns_Friedel_coverage 0.000
_reflns_number_gt 10844
_reflns_number_total 13066
_reflns_threshold_expression 'I > 2\s(I)'
_cod_data_source_file c7dt00150a2.cif
_cod_data_source_block 1295SF
_cod_depositor_comments 'Adding full bibliography for 7042053--7042056.cif.'
_cod_database_code 7042054
_shelxl_version_number 2013-4
_shelx_space_group_comment
;
The symmetry employed for this shelxl refinement is uniquely defined
by the following loop, which should always be used as a source of
symmetry information in preference to the above space-group names.
They are only intended as comments.
;
_olex2_refinement_description
;
1. Fixed Uiso
 At 1.2 times of:
  All C(H) groups
 At 1.5 times of:
  All C(H,H,H) groups
2.a Aromatic/amide H refined with riding coordinates:
 C38(H38), C40(H40), C37(H37), C17(H17), C18(H18), C39(H39), C31(H31), C1(H1),
 C26(H26), C16(H16), C20(H20), C3(H3), C25(H25), C21(H21), C19(H19), C27(H27),
 C34(H34), C9(H9), C2(H2), C12(H12)
2.b Idealised Me refined as rotating group:
 C8(H8A,H8B,H8C), C36(H36A,H36B,H36C), C33(H33A,H33B,H33C), C11(H11A,H11B,
 H11C), C42(H42A,H42B,H42C), C14(H14A,H14B,H14C), C30(H30A,H30B,H30C), C43(H43A,
 H43B,H43C)
;
_olex2_submission_special_instructions 'No special instructions were received'

loop_
_space_group_symop_operation_xyz
'x, y, z'
'-x, y+1/2, -z+1/2'
'-x, -y, -z'
'x, -y-1/2, z-1/2'

loop_
_atom_site_label
_atom_site_type_symbol
_atom_site_fract_x
_atom_site_fract_y
_atom_site_fract_z
_atom_site_U_iso_or_equiv
_atom_site_adp_type
_atom_site_occupancy
_atom_site_site_symmetry_order
_atom_site_calc_flag
_atom_site_refinement_flags_posn
N1 N 0.4182(5) 0.70258(17) 0.3550(3) 0.0263(10) Uani 1 1 d .
N3 N 0.6738(5) 0.85638(17) 0.4562(3) 0.0251(9) Uani 1 1 d .
N5 N 0.4233(5) 0.78574(16) 0.4694(2) 0.0228(9) Uani 1 1 d .
N4 N 0.8362(5) 0.80288(16) 0.3706(3) 0.0238(9) Uani 1 1 d .
C38 C 0.3014(6) 0.8144(2) 0.4515(3) 0.0249(11) Uani 1 1 d .
H38 H 0.2840 0.8318 0.4066 0.030 Uiso 1 1 calc R
N6 N 0.1326(5) 0.8025(2) 0.6071(3) 0.0331(11) Uani 1 1 d .
N2 N 0.6142(5) 0.73719(17) 0.2695(3) 0.0264(10) Uani 1 1 d .
C24 C 0.4654(6) 0.6563(2) 0.3346(3) 0.0275(11) Uani 1 1 d .
C4 C 0.7247(6) 0.89703(19) 0.4226(3) 0.0226(10) Uani 1 1 d .
C28 C 0.5988(6) 0.5963(2) 0.2730(3) 0.0307(12) Uani 1 1 d .
C15 C 0.8716(6) 0.8504(2) 0.3498(3) 0.0231(10) Uani 1 1 d .
C40 C 0.2021(6) 0.8196(2) 0.4941(3) 0.0259(11) Uani 1 1 d .
H40 H 0.1164 0.8390 0.4774 0.031 Uiso 1 1 calc R
C7 C 0.9785(6) 0.9692(2) 0.3808(3) 0.0296(12) Uani 1 1 d .
C37 C 0.4443(6) 0.7626(2) 0.5345(3) 0.0278(12) Uani 1 1 d .
H37 H 0.5274 0.7415 0.5482 0.033 Uiso 1 1 calc R
C17 C 1.0228(6) 0.7970(2) 0.3114(3) 0.0284(12) Uani 1 1 d .
H17 H 1.0972 0.7827 0.2910 0.034 Uiso 1 1 calc R
C23 C 0.5650(6) 0.6491(2) 0.2901(3) 0.0263(11) Uani 1 1 d .
C6 C 0.8581(6) 0.94228(19) 0.3427(3) 0.0243(11) Uani 1 1 d .
C22 C 0.6310(6) 0.6872(2) 0.2573(3) 0.0241(11) Uani 1 1 d .
C8 C 1.0737(7) 0.9502(2) 0.4511(4) 0.0377(15) Uani 1 1 d .
H8A H 1.0113 0.9376 0.4824 0.057 Uiso 1 1 calc GR
H8B H 1.1350 0.9773 0.4759 0.057 Uiso 1 1 calc GR
H8C H 1.1364 0.9233 0.4404 0.057 Uiso 1 1 calc GR
C18 C 0.9278(5) 0.7720(2) 0.3472(3) 0.0255(11) Uani 1 1 d .
H18 H 0.9285 0.7370 0.3541 0.031 Uiso 1 1 calc R
C5 C 0.8137(5) 0.8941(2) 0.3722(3) 0.0232(10) Uani 1 1 d .
C39 C 0.3545(6) 0.7673(2) 0.5819(3) 0.0280(12) Uani 1 1 d .
H39 H 0.3783 0.7510 0.6278 0.034 Uiso 1 1 calc R
C31 C 0.7505(8) 0.5237(3) 0.3012(5) 0.0507(19) Uani 1 1 d .
H31 H 0.8298 0.5069 0.3323 0.061 Uiso 1 1 calc R
C41 C 0.2259(6) 0.7964(2) 0.5628(3) 0.0267(11) Uani 1 1 d .
C1 C 0.6151(6) 0.8760(2) 0.5087(3) 0.0285(12) Uani 1 1 d .
H1 H 0.5728 0.8568 0.5411 0.034 Uiso 1 1 calc R
C36 C 0.3890(7) 0.5974(2) 0.1613(4) 0.0366(14) Uani 1 1 d .
H36A H 0.3107 0.6028 0.1874 0.055 Uiso 1 1 calc GR
H36B H 0.3525 0.5762 0.1189 0.055 Uiso 1 1 calc GR
H36C H 0.4203 0.6294 0.1452 0.055 Uiso 1 1 calc GR
C29 C 0.7165(7) 0.5719(2) 0.3191(4) 0.0406(15) Uani 1 1 d .
C26 C 0.2829(8) 0.6408(3) 0.3914(4) 0.0453(18) Uani 1 1 d .
H26 H 0.2109 0.6250 0.4121 0.054 Uiso 1 1 calc R
C33 C 0.7152(10) 0.4476(3) 0.2206(6) 0.071(3) Uani 1 1 d .
H33A H 0.8153 0.4480 0.2128 0.107 Uiso 1 1 calc GR
H33B H 0.6472 0.4363 0.1761 0.107 Uiso 1 1 calc GR
H33C H 0.7105 0.4248 0.2606 0.107 Uiso 1 1 calc GR
C16 C 0.9865(6) 0.8465(2) 0.3119(3) 0.0264(11) Uani 1 1 d .
H16 H 1.0299 0.8730 0.2910 0.032 Uiso 1 1 calc R
C20 C 0.7321(6) 0.7285(2) 0.1772(3) 0.0306(12) Uani 1 1 d .
H20 H 0.7798 0.7370 0.1394 0.037 Uiso 1 1 calc R
C3 C 0.6908(6) 0.9417(2) 0.4555(3) 0.0287(12) Uani 1 1 d .
H3 H 0.7111 0.9745 0.4421 0.034 Uiso 1 1 calc R
C11 C 0.9722(8) 1.0815(3) 0.2571(5) 0.054(2) Uani 1 1 d .
H11A H 0.9047 1.1071 0.2670 0.081 Uiso 1 1 calc GR
H11B H 0.9637 1.0789 0.2045 0.081 Uiso 1 1 calc GR
H11C H 1.0730 1.0906 0.2809 0.081 Uiso 1 1 calc GR
C35 C 0.5171(7) 0.5725(2) 0.2111(3) 0.0320(13) Uani 1 1 d .
C25 C 0.3829(8) 0.6183(2) 0.3592(4) 0.0406(16) Uani 1 1 d .
H25 H 0.3951 0.5836 0.3542 0.049 Uiso 1 1 calc R
C21 C 0.7053(6) 0.6812(2) 0.1997(3) 0.0288(12) Uani 1 1 d .
H21 H 0.7313 0.6507 0.1805 0.035 Uiso 1 1 calc R
C19 C 0.6747(6) 0.7613(2) 0.2214(3) 0.0284(12) Uani 1 1 d .
H19 H 0.6782 0.7965 0.2176 0.034 Uiso 1 1 calc R
C27 C 0.3084(6) 0.6924(2) 0.3877(3) 0.0323(13) Uani 1 1 d .
H27 H 0.2539 0.7171 0.4062 0.039 Uiso 1 1 calc R
C34 C 0.5562(8) 0.5241(2) 0.1960(4) 0.0398(15) Uani 1 1 d .
H34 H 0.5007 0.5076 0.1542 0.048 Uiso 1 1 calc R
C9 C 1.0130(6) 1.0141(2) 0.3522(4) 0.0341(13) Uani 1 1 d .
H9 H 1.0933 1.0330 0.3787 0.041 Uiso 1 1 calc R
C13 C 0.7772(6) 0.9594(2) 0.2752(3) 0.0298(12) Uani 1 1 d .
C2 C 0.6234(6) 0.9286(2) 0.5104(3) 0.0325(13) Uani 1 1 d .
H2 H 0.5893 0.9503 0.5428 0.039 Uiso 1 1 calc R
C12 C 0.8172(7) 1.0042(2) 0.2484(4) 0.0367(14) Uani 1 1 d .
H12 H 0.7630 1.0159 0.2027 0.044 Uiso 1 1 calc R
C42 C 0.1647(8) 0.7811(3) 0.6798(4) 0.0436(16) Uani 1 1 d .
H42A H 0.1592 0.7448 0.6762 0.065 Uiso 1 1 calc GR
H42B H 0.0929 0.7931 0.7065 0.065 Uiso 1 1 calc GR
H42C H 0.2635 0.7910 0.7056 0.065 Uiso 1 1 calc GR
C10 C 0.9339(7) 1.0321(2) 0.2864(4) 0.0370(14) Uani 1 1 d .
C32 C 0.6728(8) 0.4995(3) 0.2397(5) 0.0469(18) Uani 1 1 d .
C14 C 0.6501(7) 0.9295(3) 0.2322(4) 0.0403(15) Uani 1 1 d .
H14A H 0.6875 0.9034 0.2049 0.060 Uiso 1 1 calc GR
H14B H 0.5843 0.9514 0.1982 0.060 Uiso 1 1 calc GR
H14C H 0.5962 0.9143 0.2656 0.060 Uiso 1 1 calc GR
C30 C 0.8056(8) 0.5973(3) 0.3854(4) 0.056(2) Uani 1 1 d .
H30A H 0.8523 0.6270 0.3707 0.083 Uiso 1 1 calc GR
H30B H 0.8813 0.5745 0.4113 0.083 Uiso 1 1 calc GR
H30C H 0.7413 0.6070 0.4176 0.083 Uiso 1 1 calc GR
C43 C -0.0006(8) 0.8317(3) 0.5831(4) 0.055(2) Uani 1 1 d .
H43A H 0.0255 0.8661 0.5751 0.082 Uiso 1 1 calc GR
H43B H -0.0585 0.8306 0.6204 0.082 Uiso 1 1 calc GR
H43C H -0.0585 0.8178 0.5376 0.082 Uiso 1 1 calc GR
U1 U 0.59103(2) 0.77689(2) 0.38468(2) 0.02174(5) Uani 1 1 d .
O1 O 0.4793(4) 0.81934(14) 0.3244(2) 0.0269(8) Uani 1 1 d .
O2 O 0.6951(4) 0.73498(14) 0.4476(2) 0.0275(8) Uani 1 1 d .
C46 C -0.1289(18) 0.6532(6) 0.5871(9) 0.127(5) Uiso 1 1 d .
C44 C 0.157(2) 0.6511(7) 0.5750(10) 0.141(6) Uiso 1 1 d .
C47 C -0.055(3) 0.6029(8) 0.6081(11) 0.174(8) Uiso 1 1 d .
O3 O 0.103(2) 0.6110(8) 0.6007(11) 0.272(9) Uiso 1 1 d .
C45 C -0.017(2) 0.6762(7) 0.5515(10) 0.141(6) Uiso 1 1 d .
C49 C 0.370(4) 0.5234(14) 0.523(2) 0.307(17) Uiso 1 1 d .
C48 C 0.228(3) 0.5116(11) 0.4828(16) 0.242(12) Uiso 1 1 d .
C50 C 0.423(2) 0.4901(8) 0.4748(11) 0.165(7) Uiso 1 1 d .

loop_
_atom_site_aniso_label
_atom_site_aniso_U_11
_atom_site_aniso_U_22
_atom_site_aniso_U_33
_atom_site_aniso_U_23
_atom_site_aniso_U_13
_atom_site_aniso_U_12
N1 0.026(2) 0.021(2) 0.034(3) -0.0082(19) 0.010(2) -0.0057(18)
N3 0.024(2) 0.022(2) 0.029(2) -0.0027(19) 0.0061(19) -0.0034(17)
N5 0.0194(19) 0.022(2) 0.026(2) 0.0006(17) 0.0027(17) -0.0002(16)
N4 0.022(2) 0.018(2) 0.031(2) -0.0049(18) 0.0050(18) -0.0029(16)
C38 0.023(2) 0.023(3) 0.027(3) 0.003(2) 0.003(2) -0.002(2)
N6 0.026(2) 0.038(3) 0.037(3) 0.015(2) 0.010(2) 0.004(2)
N2 0.025(2) 0.024(2) 0.031(2) -0.0072(19) 0.0079(19) -0.0072(17)
C24 0.026(3) 0.022(3) 0.034(3) -0.004(2) 0.006(2) -0.006(2)
C4 0.023(2) 0.018(2) 0.025(3) -0.003(2) 0.001(2) -0.0030(19)
C28 0.031(3) 0.025(3) 0.039(3) -0.003(2) 0.014(3) -0.002(2)
C15 0.021(2) 0.021(3) 0.024(3) -0.003(2) -0.002(2) -0.0037(19)
C40 0.021(2) 0.027(3) 0.028(3) 0.002(2) 0.003(2) 0.001(2)
C7 0.025(3) 0.021(3) 0.041(3) 0.000(2) 0.005(2) -0.003(2)
C37 0.023(2) 0.024(3) 0.033(3) 0.000(2) 0.001(2) 0.002(2)
C17 0.027(3) 0.029(3) 0.031(3) -0.013(2) 0.010(2) -0.005(2)
C23 0.023(2) 0.025(3) 0.028(3) -0.005(2) 0.002(2) -0.003(2)
C6 0.025(2) 0.018(2) 0.030(3) -0.001(2) 0.006(2) 0.0000(19)
C22 0.022(2) 0.026(3) 0.023(3) -0.007(2) 0.003(2) -0.004(2)
C8 0.033(3) 0.025(3) 0.048(4) 0.000(3) -0.009(3) -0.007(2)
C18 0.022(2) 0.018(2) 0.036(3) -0.008(2) 0.005(2) -0.0025(19)
C5 0.020(2) 0.023(3) 0.024(3) -0.002(2) -0.002(2) -0.0031(19)
C39 0.027(3) 0.027(3) 0.028(3) 0.006(2) 0.001(2) -0.001(2)
C31 0.049(4) 0.034(4) 0.074(5) 0.006(4) 0.023(4) 0.015(3)
C41 0.023(2) 0.023(3) 0.034(3) 0.006(2) 0.006(2) -0.003(2)
C1 0.026(3) 0.028(3) 0.030(3) -0.008(2) 0.004(2) -0.007(2)
C36 0.038(3) 0.032(3) 0.041(4) -0.013(3) 0.011(3) -0.007(3)
C29 0.041(3) 0.032(3) 0.051(4) 0.000(3) 0.014(3) 0.005(3)
C26 0.050(4) 0.037(4) 0.057(4) -0.018(3) 0.031(4) -0.024(3)
C33 0.078(6) 0.030(4) 0.121(8) -0.008(5) 0.054(6) 0.012(4)
C16 0.025(3) 0.026(3) 0.026(3) -0.005(2) 0.002(2) -0.008(2)
C20 0.022(2) 0.041(3) 0.029(3) -0.004(3) 0.006(2) -0.006(2)
C3 0.030(3) 0.022(3) 0.035(3) -0.005(2) 0.007(2) -0.003(2)
C11 0.046(4) 0.030(4) 0.090(6) 0.023(4) 0.025(4) 0.002(3)
C35 0.037(3) 0.023(3) 0.041(3) -0.007(2) 0.018(3) -0.006(2)
C25 0.048(4) 0.024(3) 0.055(4) -0.010(3) 0.023(3) -0.014(3)
C21 0.023(2) 0.034(3) 0.029(3) -0.006(2) 0.004(2) 0.000(2)
C19 0.028(3) 0.032(3) 0.024(3) -0.004(2) 0.004(2) -0.011(2)
C27 0.028(3) 0.032(3) 0.038(3) -0.010(3) 0.011(2) -0.011(2)
C34 0.048(4) 0.028(3) 0.051(4) -0.013(3) 0.026(3) -0.008(3)
C9 0.028(3) 0.022(3) 0.051(4) 0.001(3) 0.007(3) -0.003(2)
C13 0.029(3) 0.029(3) 0.031(3) 0.000(2) 0.006(2) 0.000(2)
C2 0.031(3) 0.030(3) 0.036(3) -0.012(3) 0.009(3) -0.004(2)
C12 0.039(3) 0.032(3) 0.040(3) 0.012(3) 0.011(3) 0.006(3)
C42 0.047(4) 0.049(4) 0.041(4) 0.019(3) 0.021(3) 0.007(3)
C10 0.033(3) 0.024(3) 0.058(4) 0.010(3) 0.017(3) 0.003(2)
C32 0.052(4) 0.025(3) 0.072(5) -0.004(3) 0.033(4) 0.004(3)
C14 0.038(3) 0.044(4) 0.033(3) 0.006(3) -0.005(3) -0.004(3)
C30 0.047(4) 0.054(5) 0.059(5) 0.000(4) -0.004(4) 0.015(4)
C43 0.037(4) 0.075(6) 0.062(5) 0.032(4) 0.030(4) 0.022(4)
U1 0.01996(8) 0.01778(9) 0.02746(9) -0.00416(9) 0.00526(6) -0.00366(8)
O1 0.0267(19) 0.025(2) 0.027(2) 0.0011(16) 0.0021(16) 0.0012(15)
O2 0.0249(18) 0.022(2) 0.036(2) -0.0017(16) 0.0074(16) -0.0015(14)

loop_
_atom_type_symbol
_atom_type_description
_atom_type_scat_dispersion_real
_atom_type_scat_dispersion_imag
_atom_type_scat_source
C C 0.0033 0.0016 'International Tables Vol C Tables 4.2.6.8 and 6.1.1.4'
H H 0.0000 0.0000 'International Tables Vol C Tables 4.2.6.8 and 6.1.1.4'
N N 0.0061 0.0033 'International Tables Vol C Tables 4.2.6.8 and 6.1.1.4'
O O 0.0106 0.0060 'International Tables Vol C Tables 4.2.6.8 and 6.1.1.4'
U U -9.6767 9.6646 'International Tables Vol C Tables 4.2.6.8 and 6.1.1.4'

loop_
_geom_angle_atom_site_label_1
_geom_angle_atom_site_label_2
_geom_angle_atom_site_label_3
_geom_angle
_geom_angle_site_symmetry_1
_geom_angle_site_symmetry_3
C24 N1 U1 122.2(3) . .
C27 N1 C24 105.4(5) . .
C27 N1 U1 124.9(4) . .
C4 N3 U1 120.6(3) . .
C1 N3 C4 105.3(5) . .
C1 N3 U1 126.3(4) . .
C38 N5 U1 120.7(4) . .
C37 N5 C38 115.6(5) . .
C37 N5 U1 123.7(3) . .
C15 N4 U1 125.0(3) . .
C18 N4 C15 105.5(4) . .
C18 N4 U1 122.6(3) . .
N5 C38 H38 118.0 . .
N5 C38 C40 123.9(5) . .
C40 C38 H38 118.0 . .
C41 N6 C42 120.8(5) . .
C41 N6 C43 120.0(5) . .
C42 N6 C43 119.2(5) . .
C22 N2 U1 127.2(4) . .
C19 N2 C22 106.1(5) . .
C19 N2 U1 121.3(4) . .
N1 C24 C25 108.8(5) . .
C23 C24 N1 125.5(5) . .
C23 C24 C25 125.3(5) . .
N3 C4 C3 109.4(5) . .
C5 C4 N3 125.3(5) . .
C5 C4 C3 124.7(5) . .
C29 C28 C23 118.8(5) . .
C35 C28 C23 120.6(5) . .
C35 C28 C29 120.6(6) . .
N4 C15 C5 123.5(5) . .
N4 C15 C16 109.1(5) . .
C5 C15 C16 126.9(5) . .
C38 C40 H40 119.8 . .
C38 C40 C41 120.5(5) . .
C41 C40 H40 119.8 . .
C6 C7 C8 121.6(5) . .
C9 C7 C6 118.8(6) . .
C9 C7 C8 119.5(5) . .
N5 C37 H37 117.7 . .
N5 C37 C39 124.6(5) . .
C39 C37 H37 117.7 . .
C18 C17 H17 126.9 . .
C16 C17 H17 126.9 . .
C16 C17 C18 106.1(5) . .
C24 C23 C28 117.4(5) . .
C24 C23 C22 125.3(5) . .
C22 C23 C28 117.3(5) . .
C7 C6 C5 121.0(5) . .
C7 C6 C13 120.3(5) . .
C13 C6 C5 118.7(5) . .
N2 C22 C23 123.9(5) . .
N2 C22 C21 109.4(5) . .
C23 C22 C21 126.1(5) . .
C7 C8 H8A 109.5 . .
C7 C8 H8B 109.5 . .
C7 C8 H8C 109.5 . .
H8A C8 H8B 109.5 . .
H8A C8 H8C 109.5 . .
H8B C8 H8C 109.5 . .
N4 C18 C17 112.4(5) . .
N4 C18 H18 123.8 . .
C17 C18 H18 123.8 . .
C4 C5 C15 125.6(5) . .
C4 C5 C6 117.3(5) . .
C15 C5 C6 117.1(5) . .
C37 C39 H39 120.0 . .
C37 C39 C41 119.9(5) . .
C41 C39 H39 120.0 . .
C29 C31 H31 118.9 . .
C32 C31 H31 118.9 . .
C32 C31 C29 122.2(7) . .
N6 C41 C40 121.8(5) . .
N6 C41 C39 122.8(5) . .
C40 C41 C39 115.4(5) . .
N3 C1 H1 123.9 . .
N3 C1 C2 112.3(5) . .
C2 C1 H1 123.9 . .
H36A C36 H36B 109.5 . .
H36A C36 H36C 109.5 . .
H36B C36 H36C 109.5 . .
C35 C36 H36A 109.5 . .
C35 C36 H36B 109.5 . .
C35 C36 H36C 109.5 . .
C28 C29 C30 121.0(6) . .
C31 C29 C28 118.4(7) . .
C31 C29 C30 120.6(7) . .
C25 C26 H26 127.1 . .
C25 C26 C27 105.8(6) . .
C27 C26 H26 127.1 . .
H33A C33 H33B 109.5 . .
H33A C33 H33C 109.5 . .
H33B C33 H33C 109.5 . .
C32 C33 H33A 109.5 . .
C32 C33 H33B 109.5 . .
C32 C33 H33C 109.5 . .
C15 C16 H16 126.6 . .
C17 C16 C15 106.9(5) . .
C17 C16 H16 126.6 . .
C21 C20 H20 126.9 . .
C21 C20 C19 106.2(5) . .
C19 C20 H20 126.9 . .
C4 C3 H3 126.4 . .
C2 C3 C4 107.2(5) . .
C2 C3 H3 126.4 . .
H11A C11 H11B 109.5 . .
H11A C11 H11C 109.5 . .
H11B C11 H11C 109.5 . .
C10 C11 H11A 109.5 . .
C10 C11 H11B 109.5 . .
C10 C11 H11C 109.5 . .
C28 C35 C36 121.8(5) . .
C28 C35 C34 118.5(6) . .
C34 C35 C36 119.7(6) . .
C24 C25 H25 126.2 . .
C26 C25 C24 107.6(6) . .
C26 C25 H25 126.2 . .
C22 C21 H21 126.8 . .
C20 C21 C22 106.4(5) . .
C20 C21 H21 126.8 . .
N2 C19 C20 111.9(5) . .
N2 C19 H19 124.1 . .
C20 C19 H19 124.1 . .
N1 C27 C26 112.3(6) . .
N1 C27 H27 123.9 . .
C26 C27 H27 123.9 . .
C35 C34 H34 118.9 . .
C32 C34 C35 122.2(7) . .
C32 C34 H34 118.9 . .
C7 C9 H9 119.0 . .
C10 C9 C7 121.9(6) . .
C10 C9 H9 119.0 . .
C6 C13 C14 120.7(5) . .
C12 C13 C6 118.7(6) . .
C12 C13 C14 120.6(6) . .
C1 C2 H2 127.1 . .
C3 C2 C1 105.8(5) . .
C3 C2 H2 127.1 . .
C13 C12 H12 119.1 . .
C10 C12 C13 121.7(6) . .
C10 C12 H12 119.1 . .
N6 C42 H42A 109.5 . .
N6 C42 H42B 109.5 . .
N6 C42 H42C 109.5 . .
H42A C42 H42B 109.5 . .
H42A C42 H42C 109.5 . .
H42B C42 H42C 109.5 . .
C9 C10 C11 120.8(6) . .
C9 C10 C12 118.4(6) . .
C12 C10 C11 120.7(6) . .
C31 C32 C33 121.0(8) . .
C34 C32 C31 118.1(6) . .
C34 C32 C33 120.9(8) . .
C13 C14 H14A 109.5 . .
C13 C14 H14B 109.5 . .
C13 C14 H14C 109.5 . .
H14A C14 H14B 109.5 . .
H14A C14 H14C 109.5 . .
H14B C14 H14C 109.5 . .
C29 C30 H30A 109.5 . .
C29 C30 H30B 109.5 . .
C29 C30 H30C 109.5 . .
H30A C30 H30B 109.5 . .
H30A C30 H30C 109.5 . .
H30B C30 H30C 109.5 . .
N6 C43 H43A 109.5 . .
N6 C43 H43B 109.5 . .
N6 C43 H43C 109.5 . .
H43A C43 H43B 109.5 . .
H43A C43 H43C 109.5 . .
H43B C43 H43C 109.5 . .
N1 U1 N3 150.88(15) . .
N5 U1 N1 75.92(14) . .
N5 U1 N3 74.98(14) . .
N4 U1 N1 139.12(14) . .
N4 U1 N3 68.94(14) . .
N4 U1 N5 140.94(14) . .
N4 U1 N2 76.20(15) . .
N2 U1 N1 69.19(15) . .
N2 U1 N3 138.56(15) . .
N2 U1 N5 142.86(14) . .
O1 U1 N1 96.39(17) . .
O1 U1 N3 82.19(16) . .
O1 U1 N5 89.09(16) . .
O1 U1 N4 100.14(17) . .
O1 U1 N2 82.62(17) . .
O2 U1 N1 82.70(17) . .
O2 U1 N3 97.15(16) . .
O2 U1 N5 87.79(16) . .
O2 U1 N4 82.40(16) . .
O2 U1 N2 99.80(17) . .
O2 U1 O1 176.88(18) . .
C45 C46 C47 99.2(15) . .
O3 C44 C45 89.9(16) . .
O3 C47 C46 104.0(18) . .
C44 O3 C47 127(2) . .
C46 C45 C44 115.8(14) . .
C48 C49 C50 141(3) . 3_666
C48 C49 C50 87(3) . .
C50 C49 C50 55(2) . 3_666
C49 C48 C50 47.4(18) . .
C49 C50 C49 125(2) . 3_666
C49 C50 C48 46.0(19) . .
C49 C50 C50 79(2) . 3_666
C48 C50 C49 171(2) . 3_666
C50 C50 C49 46.0(14) 3_666 3_666
C50 C50 C48 125(2) 3_666 .

loop_
_geom_bond_atom_site_label_1
_geom_bond_atom_site_label_2
_geom_bond_distance
_geom_bond_site_symmetry_2
N1 C24 1.403(7) .
N1 C27 1.339(7) .
N1 U1 2.554(4) .
N3 C4 1.401(7) .
N3 C1 1.343(7) .
N3 U1 2.556(4) .
N5 C38 1.354(7) .
N5 C37 1.351(7) .
N5 U1 2.489(4) .
N4 C15 1.399(7) .
N4 C18 1.337(7) .
N4 U1 2.468(4) .
C38 H38 0.9500 .
C38 C40 1.365(8) .
N6 C41 1.346(7) .
N6 C42 1.453(8) .
N6 C43 1.457(8) .
N2 C22 1.381(7) .
N2 C19 1.340(7) .
N2 U1 2.472(5) .
C24 C23 1.400(8) .
C24 C25 1.420(8) .
C4 C5 1.399(8) .
C4 C3 1.421(7) .
C28 C23 1.507(8) .
C28 C29 1.403(9) .
C28 C35 1.398(8) .
C15 C5 1.400(7) .
C15 C16 1.421(8) .
C40 H40 0.9500 .
C40 C41 1.410(8) .
C7 C6 1.395(7) .
C7 C8 1.510(8) .
C7 C9 1.390(8) .
C37 H37 0.9500 .
C37 C39 1.363(8) .
C17 H17 0.9500 .
C17 C18 1.403(8) .
C17 C16 1.375(8) .
C23 C22 1.410(8) .
C6 C5 1.506(7) .
C6 C13 1.403(8) .
C22 C21 1.423(8) .
C8 H8A 0.9800 .
C8 H8B 0.9800 .
C8 H8C 0.9800 .
C18 H18 0.9500 .
C39 H39 0.9500 .
C39 C41 1.413(7) .
C31 H31 0.9500 .
C31 C29 1.396(9) .
C31 C32 1.386(11) .
C1 H1 0.9500 .
C1 C2 1.418(8) .
C36 H36A 0.9800 .
C36 H36B 0.9800 .
C36 H36C 0.9800 .
C36 C35 1.503(9) .
C29 C30 1.504(10) .
C26 H26 0.9500 .
C26 C25 1.366(9) .
C26 C27 1.415(9) .
C33 H33A 0.9800 .
C33 H33B 0.9800 .
C33 H33C 0.9800 .
C33 C32 1.518(9) .
C16 H16 0.9500 .
C20 H20 0.9500 .
C20 C21 1.382(8) .
C20 C19 1.402(8) .
C3 H3 0.9500 .
C3 C2 1.374(8) .
C11 H11A 0.9800 .
C11 H11B 0.9800 .
C11 H11C 0.9800 .
C11 C10 1.515(9) .
C35 C34 1.400(8) .
C25 H25 0.9500 .
C21 H21 0.9500 .
C19 H19 0.9500 .
C27 H27 0.9500 .
C34 H34 0.9500 .
C34 C32 1.379(10) .
C9 H9 0.9500 .
C9 C10 1.381(9) .
C13 C12 1.391(8) .
C13 C14 1.512(8) .
C2 H2 0.9500 .
C12 H12 0.9500 .
C12 C10 1.385(9) .
C42 H42A 0.9800 .
C42 H42B 0.9800 .
C42 H42C 0.9800 .
C14 H14A 0.9800 .
C14 H14B 0.9800 .
C14 H14C 0.9800 .
C30 H30A 0.9800 .
C30 H30B 0.9800 .
C30 H30C 0.9800 .
C43 H43A 0.9800 .
C43 H43B 0.9800 .
C43 H43C 0.9800 .
U1 O1 1.776(4) .
U1 O2 1.764(4) .
C46 C47 1.53(2) .
C46 C45 1.50(2) .
C44 O3 1.33(2) .
C44 C45 1.72(2) .
C47 O3 1.52(2) .
C49 C48 1.41(4) .
C49 C50 1.44(4) .
C49 C50 1.96(4) 3_666
C48 C50 1.95(4) .
C50 C49 1.96(4) 3_666
C50 C50 1.63(4) 3_666

loop_
_geom_torsion_atom_site_label_1
_geom_torsion_atom_site_label_2
_geom_torsion_atom_site_label_3
_geom_torsion_atom_site_label_4
_geom_torsion
_geom_torsion_site_symmetry_1
_geom_torsion_site_symmetry_4
N1 C24 C23 C28 -178.5(5) . .
N1 C24 C23 C22 -1.6(9) . .
N1 C24 C25 C26 2.4(8) . .
N3 C4 C5 C15 -3.1(8) . .
N3 C4 C5 C6 -179.4(5) . .
N3 C4 C3 C2 1.7(6) . .
N3 C1 C2 C3 0.2(7) . .
N5 C38 C40 C41 3.0(9) . .
N5 C37 C39 C41 2.8(9) . .
N4 C15 C5 C4 6.0(8) . .
N4 C15 C5 C6 -177.7(5) . .
N4 C15 C16 C17 -1.4(6) . .
C38 N5 C37 C39 -1.6(8) . .
C38 C40 C41 N6 177.5(5) . .
C38 C40 C41 C39 -1.7(8) . .
N2 C22 C21 C20 -0.4(6) . .
C24 N1 C27 C26 1.5(7) . .
C24 C23 C22 N2 5.2(9) . .
C24 C23 C22 C21 -164.9(5) . .
C4 N3 C1 C2 0.9(6) . .
C4 C3 C2 C1 -1.1(6) . .
C28 C23 C22 N2 -177.9(5) . .
C28 C23 C22 C21 12.0(8) . .
C28 C35 C34 C32 -0.5(10) . .
C15 N4 C18 C17 -0.1(6) . .
C7 C6 C5 C4 83.9(7) . .
C7 C6 C5 C15 -92.8(6) . .
C7 C6 C13 C12 -1.6(9) . .
C7 C6 C13 C14 177.7(6) . .
C7 C9 C10 C11 178.9(6) . .
C7 C9 C10 C12 -0.1(10) . .
C37 N5 C38 C40 -1.3(8) . .
C37 C39 C41 N6 179.9(6) . .
C37 C39 C41 C40 -1.0(8) . .
C23 C24 C25 C26 -170.8(6) . .
C23 C28 C29 C31 -177.6(6) . .
C23 C28 C29 C30 1.5(10) . .
C23 C28 C35 C36 -2.8(9) . .
C23 C28 C35 C34 177.6(5) . .
C23 C22 C21 C20 170.9(5) . .
C6 C7 C9 C10 -1.6(9) . .
C6 C13 C12 C10 -0.2(9) . .
C22 N2 C19 C20 -0.2(6) . .
C8 C7 C6 C5 3.1(9) . .
C8 C7 C6 C13 -176.0(6) . .
C8 C7 C9 C10 176.9(6) . .
C18 N4 C15 C5 -171.4(5) . .
C18 N4 C15 C16 0.9(6) . .
C18 C17 C16 C15 1.3(6) . .
C5 C4 C3 C2 -169.6(5) . .
C5 C15 C16 C17 170.6(5) . .
C5 C6 C13 C12 179.3(5) . .
C5 C6 C13 C14 -1.4(8) . .
C1 N3 C4 C5 169.7(5) . .
C1 N3 C4 C3 -1.5(6) . .
C36 C35 C34 C32 179.9(6) . .
C29 C28 C23 C24 -90.6(7) . .
C29 C28 C23 C22 92.3(7) . .
C29 C28 C35 C36 179.1(6) . .
C29 C28 C35 C34 -0.5(9) . .
C29 C31 C32 C33 178.2(7) . .
C29 C31 C32 C34 -1.3(11) . .
C16 C15 C5 C4 -165.0(5) . .
C16 C15 C5 C6 11.3(8) . .
C16 C17 C18 N4 -0.8(7) . .
C3 C4 C5 C15 166.9(5) . .
C3 C4 C5 C6 -9.4(8) . .
C35 C28 C23 C24 91.3(7) . .
C35 C28 C23 C22 -85.9(7) . .
C35 C28 C29 C31 0.5(10) . .
C35 C28 C29 C30 179.6(7) . .
C35 C34 C32 C31 1.3(10) . .
C35 C34 C32 C33 -178.2(7) . .
C25 C24 C23 C28 -6.4(9) . .
C25 C24 C23 C22 170.5(6) . .
C25 C26 C27 N1 0.0(9) . .
C21 C20 C19 N2 0.0(6) . .
C19 N2 C22 C23 -171.2(5) . .
C19 N2 C22 C21 0.3(6) . .
C19 C20 C21 C22 0.2(6) . .
C27 N1 C24 C23 170.9(6) . .
C27 N1 C24 C25 -2.4(7) . .
C27 C26 C25 C24 -1.5(8) . .
C9 C7 C6 C5 -178.4(5) . .
C9 C7 C6 C13 2.4(9) . .
C13 C6 C5 C4 -97.0(6) . .
C13 C6 C5 C15 86.4(6) . .
C13 C12 C10 C11 -178.0(6) . .
C13 C12 C10 C9 1.0(10) . .
C42 N6 C41 C40 -175.6(6) . .
C42 N6 C41 C39 3.5(9) . .
C32 C31 C29 C28 0.4(11) . .
C32 C31 C29 C30 -178.7(7) . .
C14 C13 C12 C10 -179.5(6) . .
C43 N6 C41 C40 3.0(9) . .
C43 N6 C41 C39 -177.9(6) . .
U1 N1 C24 C23 -38.1(8) . .
U1 N1 C24 C25 148.6(4) . .
U1 N1 C27 C26 -148.5(5) . .
U1 N3 C4 C5 -39.3(7) . .
U1 N3 C4 C3 149.5(4) . .
U1 N3 C1 C2 -147.9(4) . .
U1 N5 C38 C40 177.7(4) . .
U1 N5 C37 C39 179.4(4) . .
U1 N4 C15 C5 37.5(7) . .
U1 N4 C15 C16 -150.1(4) . .
U1 N4 C18 C17 151.8(4) . .
U1 N2 C22 C23 35.0(7) . .
U1 N2 C22 C21 -153.4(4) . .
U1 N2 C19 C20 155.5(4) . .
C46 C47 O3 C44 -6(3) . .
C47 C46 C45 C44 -21.3(19) . .
O3 C44 C45 C46 17(2) . .
C45 C46 C47 O3 15.4(19) . .
C45 C44 O3 C47 -6(3) . .
C48 C49 C50 C49 178(3) . 3_666
C48 C49 C50 C50 178(3) . 3_666
C50 C49 C48 C50 3(3) 3_666 .
C50 C49 C50 C49 0.005(4) 3_666 3_666
C50 C49 C50 C48 -178(3) 3_666 .
